data_2206144
loop_
_publ_author_name
'Andrew Parkin'
'Suzanne M. Harte'
'Donnie Carmichael'
'Scott Currie'
'Lorna Drummond'
'Adam Haahr'
'Kevin Haggerty'
'Tracey Hunter'
'Andr\'e Lamarque'
'Loretta Lawton'
'Craig Martin'
'Jennifer E. Mathieson'
'Thomas McGlone'
'Julie McGregor'
'Liam McMillan'
'Louise Robertson'
'Robert Thatcher'
'Steven Vance'
'Chick C. Wilson'

_publ_section_title
;
 2-Phenoxybenzoic acid at room temperature
;
_journal_issue 7
_journal_name_full 'Acta Crystallographica Section E'
_journal_page_first o2280
_journal_page_last o2282
_journal_paper_doi 10.1107/S1600536805019495
_journal_volume 61
_journal_year 2005
_chemical_formula_iupac 'C13 H10 O3'
_chemical_formula_moiety 'C13 H10 O3'
_chemical_formula_sum 'C13 H10 O3'
_chemical_formula_weight 214.22
_chemical_name_systematic '2-Phenoxybenzoic acid'
_space_group_IT_number 2
_symmetry_cell_setting triclinic
_symmetry_space_group_name_Hall '-P 1'
_symmetry_space_group_name_H-M 'P -1'
_atom_sites_solution_hydrogens geom
_atom_sites_solution_primary direct
_audit_creation_method CRYSTALS_ver_12.80
_cell_angle_alpha 89.184(6)
_cell_angle_beta 83.433(6)
_cell_angle_gamma 74.640(6)
_cell_formula_units_Z 2
_cell_length_a 5.2736(5)
_cell_length_b 7.7366(6)
_cell_length_c 13.6863(10)
_cell_measurement_reflns_used 8180
_cell_measurement_temperature 293
_cell_measurement_theta_max 28
_cell_measurement_theta_min 2
_cell_volume 534.84(8)
_computing_cell_refinement APEX2
_computing_data_collection 'APEX2 (Bruker, 2005)'
_computing_data_reduction APEX2
_computing_molecular_graphics
;
ORTEP-3 for Windows (Farrugia, 1997) and MERCURY (Bruno <i>et al.</i>,
2002)
;
_computing_publication_material CRYSTALS
_computing_structure_refinement 'CRYSTALS (Betteridge <i>et al.</i>, 2003)'
_computing_structure_solution 'SIR92 (Altomare <i>et al.</i>, 1994)'
_diffrn_ambient_temperature 293
_diffrn_measured_fraction_theta_full 0.974
_diffrn_measured_fraction_theta_max 0.955
_diffrn_measurement_device_type 'Bruker APEX2'
_diffrn_measurement_method '\f and \w'
_diffrn_radiation_monochromator graphite
_diffrn_radiation_type 'Mo K\a'
_diffrn_radiation_wavelength 0.71073
_diffrn_reflns_av_R_equivalents 0.028
_diffrn_reflns_limit_h_max 7
_diffrn_reflns_limit_h_min -6
_diffrn_reflns_limit_k_max 10
_diffrn_reflns_limit_k_min -10
_diffrn_reflns_limit_l_max 18
_diffrn_reflns_limit_l_min -18
_diffrn_reflns_number 8180
_diffrn_reflns_theta_full 25.317
_diffrn_reflns_theta_max 28.446
_diffrn_reflns_theta_min 1.498
_diffrn_standards_decay_% 0
_diffrn_standards_interval_count 0
_diffrn_standards_interval_time 0
_diffrn_standards_number 0
_exptl_absorpt_coefficient_mu 0.095
_exptl_absorpt_correction_T_max 0.99
_exptl_absorpt_correction_T_min 0.98
_exptl_absorpt_correction_type multi-scan
_exptl_absorpt_process_details '(SADABS; Sheldrick, 1996)'
_exptl_crystal_colour colourless
_exptl_crystal_density_diffrn 1.330
_exptl_crystal_description block
_exptl_crystal_F_000 224
_exptl_crystal_size_max 0.30
_exptl_crystal_size_mid 0.15
_exptl_crystal_size_min 0.10
_refine_diff_density_max 0.38
_refine_diff_density_min -0.29
_refine_ls_extinction_method none
_refine_ls_goodness_of_fit_ref 0.9314
_refine_ls_hydrogen_treatment mixed
_refine_ls_matrix_type full
_refine_ls_number_parameters 148
_refine_ls_number_reflns 2565
_refine_ls_number_restraints 1
_refine_ls_R_factor_all 0.0811
_refine_ls_R_factor_gt 0.0538
_refine_ls_shift/su_max 0.000159
_refine_ls_structure_factor_coef Fsqd
_refine_ls_weighting_details 'w = 1/[\s^2^(F^2^) + 0.08 + 0.08P], where P = [max(Fo^2^,0) + 2Fc^2^]/3'
_refine_ls_weighting_scheme calc
_refine_ls_wR_factor_all 0.1637
_refine_ls_wR_factor_gt 0.1561
_refine_ls_wR_factor_ref 0.1637
_reflns_number_gt 1516
_reflns_number_total 2565
_reflns_threshold_expression I>2\s(I)
_cod_data_source_file cf6429.cif
_cod_data_source_block I
_cod_depositor_comments
;
The following automatic conversions were performed:
'_symmetry_cell_setting' value 'Triclinic' changed to 'triclinic'
according to '/home/saulius/struct/CIF-dictionaries/cif_core.dic'
dictionary named 'cif_core.dic' version 2.4.1 from 2010-06-29.

Automatic conversion script
Id: cif_fix_enum 1527 2010-12-29 10:47:43Z saulius 

The following automatic conversions were performed:

'_symmetry_cell_setting' value 'Triclinic' changed to 'triclinic'
according to /home/saulius/struct/CIF-dictionaries/cif_core.dic
dictionary named 'cif_core.dic' version 2.4.1 from 2010-06-29.

Automatic conversion script
Id: cif_fix_values 1715 2011-07-08 13:25:40Z adriana 
;
_cod_original_sg_symbol_H-M 'P -1 '
_cod_database_code 2206144
_cod_database_fobs_code 2206144

loop_
_symmetry_equiv_pos_as_xyz
x,y,z
-x,-y,-z

loop_
_atom_site_label
_atom_site_fract_x
_atom_site_fract_y
_atom_site_fract_z
_atom_site_U_iso_or_equiv
_atom_site_adp_type
_atom_site_occupancy
_atom_site_type_symbol
C1 1.0774(3) 0.2871(2) 0.12595(11) 0.0538 Uani 1.0000 C
C2 0.8810(4) 0.3698(2) 0.20060(13) 0.0663 Uani 1.0000 C
O10 0.8556(4) 0.54655(19) 0.22196(13) 0.1192 Uani 1.0000 O
C11 0.6892(5) 0.6279(2) 0.30383(16) 0.0787 Uani 1.0000 C
C12 0.4462(5) 0.7320(3) 0.29248(17) 0.0909 Uani 1.0000 C
C13 0.2911(5) 0.8241(4) 0.3725(2) 0.0970 Uani 1.0000 C
C14 0.3793(5) 0.8138(3) 0.46118(19) 0.0911 Uani 1.0000 C
C15 0.6204(6) 0.7129(4) 0.47235(19) 0.1149 Uani 1.0000 C
C16 0.7826(5) 0.6184(4) 0.3938(2) 0.1112 Uani 1.0000 C
C3 0.7150(4) 0.2753(3) 0.24872(15) 0.0760 Uani 1.0000 C
C4 0.7430(4) 0.1000(3) 0.22415(16) 0.0772 Uani 1.0000 C
C5 0.9367(4) 0.0147(3) 0.15164(16) 0.0781 Uani 1.0000 C
C6 1.1009(4) 0.1085(2) 0.10356(14) 0.0673 Uani 1.0000 C
C7 1.2568(3) 0.3820(2) 0.07145(11) 0.0558 Uani 1.0000 C
O9 1.2443(3) 0.54022(17) 0.08452(10) 0.0788 Uani 1.0000 O
O8 1.4326(3) 0.28285(19) 0.00646(10) 0.0819 Uani 1.0000 O
H12 0.3789 0.7416 0.2267 0.1076 Uiso 1.0000 H
H13 0.1095 0.9007 0.3647 0.1114 Uiso 1.0000 H
H14 0.2637 0.8818 0.5187 0.1056 Uiso 1.0000 H
H15 0.6847 0.7053 0.5386 0.1326 Uiso 1.0000 H
H16 0.9651 0.5443 0.4023 0.1243 Uiso 1.0000 H
H3 0.5743 0.3357 0.3018 0.0891 Uiso 1.0000 H
H4 0.6217 0.0335 0.2590 0.0934 Uiso 1.0000 H
H5 0.9583 -0.1138 0.1341 0.0941 Uiso 1.0000 H
H6 1.2412 0.0460 0.0508 0.0791 Uiso 1.0000 H
H1 1.535(3) 0.348(2) -0.0246(12) 0.0500 Uiso 1.0000 H

loop_
_atom_site_aniso_label
_atom_site_aniso_U_11
_atom_site_aniso_U_22
_atom_site_aniso_U_33
_atom_site_aniso_U_12
_atom_site_aniso_U_13
_atom_site_aniso_U_23
C1 0.0574(9) 0.0501(9) 0.0474(8) -0.0055(7) 0.0014(7) -0.0040(7)
C2 0.0805(12) 0.0475(9) 0.0618(10) -0.0113(8) 0.0168(9) -0.0063(8)
O10 0.1579(16) 0.0575(8) 0.1224(13) -0.0398(9) 0.0961(12) -0.0311(8)
C11 0.0982(15) 0.0472(9) 0.0814(14) -0.0263(10) 0.0472(12) -0.0152(9)
C12 0.0975(17) 0.0935(16) 0.0768(14) -0.0243(14) 0.0109(12) -0.0181(12)
C13 0.0789(15) 0.0970(17) 0.0991(18) -0.0059(12) 0.0176(13) -0.0198(14)
C14 0.0976(17) 0.0790(14) 0.0869(16) -0.0231(12) 0.0335(13) -0.0306(12)
C15 0.112(2) 0.143(3) 0.0750(16) -0.0165(19) 0.0088(15) -0.0134(15)
C16 0.0877(17) 0.113(2) 0.108(2) 0.0039(15) 0.0198(15) 0.0077(16)
C3 0.0873(14) 0.0593(11) 0.0732(12) -0.0190(10) 0.0252(10) -0.0048(9)
C4 0.0891(14) 0.0625(12) 0.0803(13) -0.0275(10) 0.0066(11) 0.0009(10)
C5 0.0920(15) 0.0551(11) 0.0859(14) -0.0215(10) 0.0018(11) -0.0131(10)
C6 0.0723(12) 0.0571(10) 0.0664(11) -0.0115(9) 0.0051(9) -0.0151(8)
C7 0.0576(9) 0.0532(9) 0.0481(9) -0.0041(7) 0.0046(7) -0.0082(7)
O9 0.0870(9) 0.0578(8) 0.0806(9) -0.0182(6) 0.0350(7) -0.0159(6)
O8 0.0886(10) 0.0656(8) 0.0801(9) -0.0197(7) 0.0387(8) -0.0198(7)

loop_
_atom_type_symbol
_atom_type_scat_dispersion_real
_atom_type_scat_dispersion_imag
_atom_type_scat_source
C 0.0033 0.0016 'International Tables Vol C 4.2.6.8 and 6.1.1.4'
H 0.0000 0.0000 'International Tables Vol C 4.2.6.8 and 6.1.1.4'
O 0.0106 0.0060 'International Tables Vol C 4.2.6.8 and 6.1.1.4'

loop_
_geom_angle_atom_site_label_1
_geom_angle_atom_site_label_2
_geom_angle_atom_site_label_3
_geom_angle
_geom_angle_publ_flag
C2 C1 C6 117.52(16) yes
C2 C1 C7 122.57(15) yes
C6 C1 C7 119.91(14) yes
C1 C2 O10 117.58(15) yes
C1 C2 C3 120.32(16) yes
O10 C2 C3 122.08(15) yes
C2 O10 C11 119.76(14) yes
O10 C11 C12 119.5(2) yes
O10 C11 C16 120.0(2) yes
C12 C11 C16 120.14(19) yes
C11 C12 C13 119.2(2) yes
C11 C12 H12 120.4 no
C13 C12 H12 120.4 no
C12 C13 C14 121.1(2) yes
C12 C13 H13 119.6 no
C14 C13 H13 119.3 no
C13 C14 C15 119.9(2) yes
C13 C14 H14 120.0 no
C15 C14 H14 120.1 no
C14 C15 C16 120.9(3) yes
C14 C15 H15 119.5 no
C16 C15 H15 119.7 no
C15 C16 C11 118.8(2) yes
C15 C16 H16 120.6 no
C11 C16 H16 120.6 no
C2 C3 C4 120.45(17) yes
C2 C3 H3 119.8 no
C4 C3 H3 119.8 no
C3 C4 C5 120.44(19) yes
C3 C4 H4 119.8 no
C5 C4 H4 119.8 no
C4 C5 C6 119.18(18) yes
C4 C5 H5 120.4 no
C6 C5 H5 120.4 no
C1 C6 C5 122.08(17) yes
C1 C6 H6 119.0 no
C5 C6 H6 118.9 no
C1 C7 O9 124.03(14) yes
C1 C7 O8 114.22(15) yes
O9 C7 O8 121.75(16) yes
C7 O8 H1 110.1(10) no

loop_
_geom_bond_atom_site_label_1
_geom_bond_atom_site_label_2
_geom_bond_distance
_geom_bond_publ_flag
C1 C2 1.397(2) yes
C1 C6 1.390(2) yes
C1 C7 1.477(2) yes
C2 O10 1.371(2) yes
C2 C3 1.389(3) yes
O10 C11 1.387(2) yes
C11 C12 1.346(3) yes
C11 C16 1.372(4) yes
C12 C13 1.373(3) yes
C12 H12 1.000 no
C13 C14 1.343(4) yes
C13 H13 1.000 no
C14 C15 1.328(4) yes
C14 H14 1.000 no
C15 C16 1.379(3) yes
C15 H15 1.000 no
C16 H16 1.000 no
C3 C4 1.367(3) yes
C3 H3 1.000 no
C4 C5 1.376(3) yes
C4 H4 1.000 no
C5 C6 1.378(3) yes
C5 H5 1.000 no
C6 H6 1.000 no
C7 O9 1.223(2) yes
C7 O8 1.3015(18) yes
O8 H1 0.901(17) no

loop_
_geom_hbond_atom_site_label_D
_geom_hbond_atom_site_label_H
_geom_hbond_atom_site_label_A
_geom_hbond_site_symmetry_A
_geom_hbond_distance_DH
_geom_hbond_distance_HA
_geom_hbond_distance_DA
_geom_hbond_angle_DHA
_geom_hbond_publ_flag
O8 H1 O9 2_865 0.901(16) 1.752(16) 2.651(2) 175.3(15) yes

loop_
_cod_related_entry_id
_cod_related_entry_database
_cod_related_entry_code
1 ChemSpider 67782
